data_7250154
loop_
_publ_author_name
'Winson, Cinu'
'Kandasamy, Saravanan'
'Divya, Indira S.'
'Wozniak, Krzysztof'
'Varughese, Sunil'

_publ_section_title
;
 Polymorphs and stoichiometric variants of crown ether-based molecular
 complexes: exploring the landscape of conformational flexibility and
 supramolecular interactions
;
_journal_issue 17
_journal_name_full CrystEngComm
_journal_page_first 2698
_journal_page_last 2710
_journal_paper_doi 10.1039/D5CE00025D
_journal_volume 27
_journal_year 2025
_chemical_formula_moiety '2(C2 H4 N2 S2), C12 H24 O6'
_chemical_formula_sum 'C16 H32 N4 O6 S4'
_chemical_formula_weight 504.720
_space_group_crystal_system monoclinic
_space_group_IT_number 14
_space_group_name_Hall '-P 2yn'
_space_group_name_H-M_alt 'P 1 21/n 1'
_symmetry_Int_Tables_number 14
_audit_creation_date 2024-03-11
_audit_creation_method
;
Olex2 1.5
(compiled 2023.08.24 svn.re1ec1418 for OlexSys, GUI svn.r6817)
;
_audit_update_record
;
2024-12-23 deposited with the CCDC.	2025-03-20 downloaded from the CCDC.
;
_cell_angle_alpha 90
_cell_angle_beta 104.389(2)
_cell_angle_gamma 90
_cell_formula_units_Z 2
_cell_length_a 8.5145(2)
_cell_length_b 14.7946(3)
_cell_length_c 10.0414(2)
_cell_measurement_reflns_used 12824
_cell_measurement_temperature 100.00(10)
_cell_measurement_theta_max 77.3750
_cell_measurement_theta_min 5.4250
_cell_volume 1225.22(5)
_computing_cell_refinement 'CrysAlisPro 1.171.42.70a (Rigaku OD, 2022)'
_computing_data_collection 'CrysAlisPro 1.171.42.70a (Rigaku OD, 2022)'
_computing_data_reduction 'CrysAlisPro 1.171.42.70a (Rigaku OD, 2022)'
_computing_molecular_graphics 'Olex2 1.5 (Dolomanov et al., 2009)'
_computing_publication_material 'Olex2 1.5 (Dolomanov et al., 2009)'
_computing_structure_refinement 'olex2.refine 1.5 (Bourhis et al., 2015)'
_computing_structure_solution 'SHELXT 2018/2 (Sheldrick, 2018)'
_diffrn_ambient_environment N~2~
_diffrn_ambient_temperature 100.00(10)
_diffrn_detector 'Hybrid Pixel Array Detector'
_diffrn_detector_area_resol_mean 10.0000
_diffrn_detector_type HyPix
_diffrn_measured_fraction_theta_full 1.0000
_diffrn_measured_fraction_theta_max 0.9920
_diffrn_measurement_details
;
List of Runs (angles in degrees, time in seconds):

  # Type    Start    End  Width  t~exp~   \w     \q     \k     \f   Frames
#--------------------------------------------------------------------------
  1  \w    -34.00  16.00   0.50    0.05    --    0.00  60.00 123.00  100
  2  \w     81.00 127.00   0.50    0.11    --   66.60  60.00 123.00   92
  3  \w    -12.00  88.00   0.50    0.11    --   66.60 -60.00 -15.00  200
  4  \w     92.00 118.00   0.50    0.11    --  121.75  60.00 123.00   52
  5  \w    113.00 152.00   0.50    0.11    --  121.75 -60.00 -15.00   78
  6  \w     44.00  95.00   0.50    0.11    --  121.75 -60.00 -15.00  102
  7  \w    -84.00 -57.00   0.50    0.05    --    0.00-178.00   0.00   54
  8  \w    -68.00 -29.00   0.50    0.05    --    0.00 -60.00 -15.00   78
  9  \w     21.00  65.00   0.50    0.05    --    0.00  77.00 -60.00   88
 10  \w    -76.00 -39.00   0.50    0.05    --    0.00 178.00-150.00   74
 11  \w     17.00  71.00   0.50    0.05    --    0.00  60.00 123.00  108
 12  \w    -17.00  22.00   0.50    0.05    --    0.00 -60.00 -15.00   78
 13  \w    -94.00 -51.00   0.50    0.05    --    0.00 178.00-180.00   86
 14  \w    -41.00  15.00   0.50    0.05    --    0.00  77.00 -60.00  112
 15  \w    -40.00  -9.00   0.50    0.05    --   18.00 119.00 140.73   62
 16  \w    -10.00  15.00   0.50    0.11    --   38.00 101.00 157.63   50
 17  \w    -12.00  13.00   0.50    0.11    --   42.00 102.00  91.11   50
 18  \w      0.00  33.00   0.50    0.11    --   46.00  89.00  19.91   66
 19  \w      3.00  28.00   0.50    0.11    --   54.00  96.00  48.79   50
 20  \w     10.00  35.00   0.50    0.11    --   58.00  88.00 -27.74   50
 21  \w     14.00  39.00   0.50    0.11    --   62.00  88.00 126.68   50
 22  \w     13.00  42.00   0.50    0.11    --   62.00  91.00 -73.69   58
 23  \w     13.00  38.00   0.50    0.11    --   62.00  90.00  42.36   50
 24  \w     14.00  42.00   0.50    0.11    --   62.00  91.00-137.83   56
 25  \w     14.00  40.00   0.50    0.11    --   62.00  92.00 160.92   52
 26  \w     17.00  42.00   0.50    0.11    --   66.00  90.00  19.02   50
 27  \w     30.00  64.00   0.50    0.11    --   66.60  77.00   0.00   68
 28  \w     71.00 152.00   0.50    0.11    --   66.60  77.00   0.00  162
 29  \w     95.00 146.00   0.50    0.11    --   66.60 125.00-150.00  102
 30  \w     38.00 104.00   0.50    0.11    --   66.60-125.00-150.00  132
 31  \w     34.00 107.00   0.50    0.11    --   66.60-125.00 -60.00  146
 32  \w     41.00 148.00   0.50    0.11    --   70.00  68.00 -93.78  214
 33  \w     31.00 136.00   0.50    0.11    --   70.00  74.00 106.29  210
 34  \w     32.00  58.00   0.50    0.11    --   74.00  75.00 -21.30   52
 35  \w    119.00 148.00   0.50    0.11    --   74.00  74.00  43.15   58
 36  \w     39.00  81.00   0.50    0.11    --   74.00  74.00  43.15   84
 37  \w     76.00 159.00   0.50    0.11    --   74.00  75.00 -21.30  166
 38  \w     41.00  99.00   0.50    0.11    --   78.00  69.00 178.92  116
 39  \w     37.00 107.00   0.50    0.11    --   78.00  75.00-145.91  140
 40  \w    114.00 140.00   0.50    0.11    --   78.00  68.00 152.59   52
 41  \w     40.00  78.00   0.50    0.11    --   78.00  68.00 152.59   76
 42  \w    119.00 145.00   0.50    0.11    --   78.00  75.00-145.91   52
 43  \w     39.00  74.00   0.50    0.11    --   82.00  76.00 -15.34   70
 44  \w     39.00  99.00   0.50    0.11    --   82.00  76.00  69.85  120
 45  \w     45.00  71.00   0.50    0.11    --   86.00  74.00 -99.05   52
 46  \w     45.00  80.00   0.50    0.11    --   86.00  75.00 144.35   70
 47  \w    145.00 170.00   0.50    0.11    --   86.00  74.00 -99.05   50
 48  \w     45.00  75.00   0.50    0.11    --   86.00  76.00  85.84   60
 49  \w     45.00  72.00   0.50    0.11    --   86.00  72.00-128.95   54
 50  \w    103.00 173.00   0.50    0.11    --   90.00  76.00 103.26  140
 51  \w     47.00  75.00   0.50    0.11    --   90.00  76.00 103.26   56
 52  \w     50.00  77.00   0.50    0.11    --   90.00  71.00  13.99   54
 53  \w    147.00 173.00   0.50    0.11    --   90.00  74.00 -75.22   52
 54  \w    134.00 160.00   0.50    0.11    --   90.00  71.00  13.99   52
 55  \w     48.00  74.00   0.50    0.11    --   90.00  74.00 -75.22   52
 56  \w     56.00 104.00   0.50    0.11    --   94.00  69.00 -49.16   96
 57  \w     57.00 130.00   0.50    0.11    --   94.00  65.00  76.23  146
 58  \w     59.00  84.00   0.50    0.11    --   94.00  63.00-175.25   50
 59  \w     55.00 125.00   0.50    0.11    --   94.00  70.00-149.60  140
 60  \w     58.00  86.00   0.50    0.11    --   98.00  71.00  23.70   56
 61  \w    125.00 151.00   0.50    0.11    --   98.00  72.00-121.45   52
 62  \w     58.00 118.00   0.50    0.11    --   98.00  72.00-121.45  120
 63  \w    146.00 171.00   0.50    0.11    --   98.00  62.00 142.14   50
 64  \w     62.00 119.00   0.50    0.11    --   98.00  62.00 142.14  114
 65  \w     62.00 167.00   0.50    0.11    --  102.00  75.00  83.73  210
 66  \w     60.00  95.00   0.50    0.11    --  102.00  74.00  -8.78   70
 67  \w     63.00  89.00   0.50    0.11    --  102.00  70.00 -77.66   52
 68  \w     65.00 164.00   0.50    0.11    --  106.00  72.00  41.36  198
 69  \w     73.00 103.00   0.50    0.11    --  114.00  75.00-119.69   60
 70  \w    134.00 160.00   0.50    0.11    --  114.00  77.00 161.00   52
 71  \w     71.00 117.00   0.50    0.11    --  114.00  77.00 161.00   92
 72  \w     78.00 126.00   0.50    0.11    --  118.00  70.00 -36.87   96
 73  \w    132.00 178.00   0.50    0.11    --  118.00  70.00 -36.87   92
 74  \w     88.00 161.00   0.50    0.11    --  121.75  77.00-120.00  146
 75  \w     83.00 108.00   0.50    0.11    --  121.75-111.00 120.00   50
 76  \w     41.00 105.00   0.50    0.11    --  121.75-111.00 150.00  128
 77  \w     38.00  76.00   0.50    0.11    --  121.75-111.00 -90.00   76
 78  \w     39.00  78.00   0.50    0.11    --  121.75-111.00 120.00   78
 79  \w    144.00 170.00   0.50    0.11    --  121.75  77.00   0.00   52
 80  \w     81.00 129.00   0.50    0.11    --  121.75  77.00   0.00   96
 81  \w     69.00  96.00   0.50    0.11    --  121.75-111.00-180.00   54
 82  \w     81.00 159.00   0.50    0.11    --  121.75  72.00-161.00  156
 83  \w    120.00 150.00   0.50    0.11    --  121.75  50.00 150.00   60
 84  \w     43.00  99.00   0.50    0.11    --  121.75 -91.00 -30.00  112
 85  \w     38.00  65.00   0.50    0.11    --  121.75-111.00-180.00   54
 86  \w     88.00 164.00   0.50    0.11    --  121.75  63.00 150.00  152
 87  \w     87.00 161.00   0.50    0.11    --  121.75  63.00 -60.00  148
 88  \w     85.00 161.00   0.50    0.11    --  121.75  63.00 -90.00  152
 89  \w     75.00 101.00   0.50    0.11    --  121.75 -91.00-180.00   52
 90  \w     36.00  64.00   0.50    0.11    --  121.75 -91.00-180.00   56
 91  \w     90.00 119.00   0.50    0.11    --  121.75  63.00  60.00   58
 92  \w     77.00 142.00   0.50    0.11    --  121.75 178.00   0.00  130
 93  \w     79.00 168.00   0.50    0.11    --  121.75  77.00-150.00  178
 94  \w    135.00 175.00   0.50    0.11    --  121.75  77.00 120.00   80
 95  \w    114.00 160.00   0.50    0.11    --  121.75  77.00  90.00   92
 96  \w     80.00 113.00   0.50    0.11    --  121.75  77.00 120.00   66
 97  \w     83.00 153.00   0.50    0.11    --  121.75  77.00 -30.00  140
 98  \w     83.00 109.00   0.50    0.11    --  121.75  77.00  90.00   52
 99  \w    116.00 141.00   0.50    0.11    --  121.75  77.00 -60.00   50
100  \w     80.00 106.00   0.50    0.11    --  121.75  77.00 -60.00   52
101  \w     44.00 107.00   0.50    0.11    --  121.75-111.00 -30.00  126
102  \w    104.00 171.00   0.50    0.11    --  121.75 111.00 150.00  134
103  \w    101.00 140.00   0.50    0.11    --  121.75  63.00   0.00   78
104  \w     67.00 107.00   0.50    0.11    --  121.75-111.00  90.00   80
105  \w    153.00 178.00   0.50    0.11    --  121.75  77.00-180.00   50
106  \w     80.00 112.00   0.50    0.11    --  121.75  77.00 -90.00   64
107  \w     82.00 130.00   0.50    0.11    --  121.75  77.00-180.00   96
108  \w     52.00 108.00   0.50    0.11    --  121.75-111.00-120.00  112
109  \w     71.00 106.00   0.50    0.11    --  121.75-111.00 -60.00   70
110  \w    125.00 176.00   0.50    0.11    --  121.75  50.00 120.00  102
111  \w     82.00 118.00   0.50    0.11    --  121.75  50.00 120.00   72
112  \w     74.00 100.00   0.50    0.11    --  121.75 -91.00   0.00   52
113  \w     83.00 178.00   0.50    0.11    --  121.75  77.00  60.00  190
114  \w     84.00 170.00   0.50    0.11    --  121.75  77.00  30.00  172
115  \w     47.00  72.00   0.50    0.11    --  121.75 -91.00   0.00   50
116  \w     65.00 138.00   0.50    0.11    --  121.75 178.00 -60.00  146
;
_diffrn_measurement_device 'four-circle diffractometer'
_diffrn_measurement_device_type 'SuperNova, Dual, Cu at home/near, HyPix'
_diffrn_measurement_method '\w scans'
_diffrn_orient_matrix_type 'CrysAlisPro convention (1999,Acta A55,543-557)'
_diffrn_orient_matrix_UB_11 0.1558450000
_diffrn_orient_matrix_UB_12 -0.0435483000
_diffrn_orient_matrix_UB_13 0.0880896000
_diffrn_orient_matrix_UB_21 0.0122121000
_diffrn_orient_matrix_UB_22 -0.0597747000
_diffrn_orient_matrix_UB_23 -0.1225736000
_diffrn_orient_matrix_UB_31 0.1022681000
_diffrn_orient_matrix_UB_32 0.0733625000
_diffrn_orient_matrix_UB_33 -0.0477500000
_diffrn_radiation_monochromator mirror
_diffrn_radiation_probe x-ray
_diffrn_radiation_type 'Cu K\a'
_diffrn_radiation_wavelength 1.54184
_diffrn_reflns_av_R_equivalents 0.0618
_diffrn_reflns_av_unetI/netI 0.0243
_diffrn_reflns_Laue_measured_fraction_full 1.0000
_diffrn_reflns_Laue_measured_fraction_max 0.9920
_diffrn_reflns_limit_h_max 10
_diffrn_reflns_limit_h_min -10
_diffrn_reflns_limit_k_max 18
_diffrn_reflns_limit_k_min -18
_diffrn_reflns_limit_l_max 12
_diffrn_reflns_limit_l_min -12
_diffrn_reflns_number 25884
_diffrn_reflns_point_group_measured_fraction_full 1.0000
_diffrn_reflns_point_group_measured_fraction_max 0.9920
_diffrn_reflns_theta_full 67.6840
_diffrn_reflns_theta_max 78.00
_diffrn_reflns_theta_min 5.44
_diffrn_source 'micro-focus sealed X-ray tube'
_diffrn_source_type 'SuperNova (Cu) X-ray Source'
_exptl_absorpt_coefficient_mu 3.895
_exptl_absorpt_correction_T_max 1.000
_exptl_absorpt_correction_T_min 0.441
_exptl_absorpt_correction_type gaussian
_exptl_absorpt_process_details
;
CrysAlisPro 1.171.42.70a (Rigaku Oxford Diffraction, 2022)
Numerical absorption correction based on gaussian integration over
a multifaceted crystal model
Empirical absorption correction using spherical harmonics,
implemented in SCALE3 ABSPACK scaling algorithm.
;
_exptl_crystal_colour yellow
_exptl_crystal_colour_primary yellow
_exptl_crystal_density_diffrn 1.368
_exptl_crystal_description block
_exptl_crystal_F_000 540.261
_exptl_crystal_size_max 0.24
_exptl_crystal_size_mid 0.2
_exptl_crystal_size_min 0.16
_refine_diff_density_max 0.5527
_refine_diff_density_min -0.2317
_refine_diff_density_rms 0.0589
_refine_ls_d_res_high 0.7881
_refine_ls_d_res_low 8.1273
_refine_ls_goodness_of_fit_ref 1.0475
_refine_ls_hydrogen_treatment mixed
_refine_ls_matrix_type full
_refine_ls_number_constraints 22
_refine_ls_number_parameters 143
_refine_ls_number_reflns 2606
_refine_ls_number_restraints 0
_refine_ls_restrained_S_all 1.0475
_refine_ls_R_factor_all 0.0329
_refine_ls_R_factor_gt 0.0313
_refine_ls_shift/su_max 0.0003
_refine_ls_shift/su_mean 0.0001
_refine_ls_structure_factor_coef Fsqd
_refine_ls_weighting_details 'w=1/[\s^2^(Fo^2^)+(0.0512P)^2^+0.4404P] where P=(Fo^2^+2Fc^2^)/3'
_refine_ls_weighting_scheme calc
_refine_ls_wR_factor_gt 0.0844
_refine_ls_wR_factor_ref 0.0861
_reflns_Friedel_coverage 0.0
_reflns_limit_h_max 7
_reflns_limit_h_min -10
_reflns_limit_k_max 18
_reflns_limit_k_min 0
_reflns_limit_l_max 12
_reflns_limit_l_min -6
_reflns_number_gt 2442
_reflns_number_total 2606
_reflns_threshold_expression I>=2u(I)
_cod_data_source_file d5ce00025d2.cif
_cod_data_source_block 50_C1_red1_abs1
_cod_depositor_comments 'Adding full bibliography for 7250152--7250159.cif.'
_cod_database_code 7250154
_chemical_oxdiff_formula 'C20 H40 S2 N2'
_chemical_oxdiff_usercomment '100 K, yellow block'
_olex2_refinement_description
;
1. Fixed Uiso
 At 1.2 times of:
  All C(H,H) groups, All N(H) groups, All N(H,H) groups
2.a Secondary CH2 refined with riding coordinates:
 C21(H21a,H21b), C22(H22a,H22b), C23(H23a,H23b), C24(H24a,H24b), C25(H25a,
 H25b), C26(H26a,H26b)
2.b X=CH2 refined with riding coordinates:
 N11(H11a,H11b)
;
_olex2_submission_special_instructions 'No special instructions were received'
_oxdiff_exptl_absorpt_empirical_details
;
Empirical correction (ABSPACK) includes:
- Absorption correction using spherical harmonics
- Frame scaling
;
_oxdiff_exptl_absorpt_empirical_full_max 1.721
_oxdiff_exptl_absorpt_empirical_full_min 0.564

loop_
_space_group_symop_id
_space_group_symop_operation_xyz
1 x,y,z
2 -x+1/2,y+1/2,-z+1/2
3 -x,-y,-z
4 x-1/2,-y-1/2,z-1/2

loop_
_atom_site_label
_atom_site_type_symbol
_atom_site_fract_x
_atom_site_fract_y
_atom_site_fract_z
_atom_site_U_iso_or_equiv
_atom_site_adp_type
_atom_site_occupancy
_atom_site_refinement_flags_posn
S11 S 1.14695(4) 0.88742(2) 0.68599(3) 0.02230(12) Uani 1.000000 .
S12 S 1.11713(4) 0.69573(2) 0.98694(3) 0.02506(12) Uani 1.000000 .
N11 N 1.13197(15) 0.90295(8) 0.94582(12) 0.0234(3) Uani 1.000000 .
H11a H 1.16729(15) 0.95886(8) 0.94602(12) 0.0281(3) Uiso 1.000000 R
H11b H 1.11051(15) 0.88024(8) 1.02036(12) 0.0281(3) Uiso 1.000000 R
N12 N 0.93911(14) 0.73030(9) 0.73745(13) 0.0226(2) Uani 1.000000 .
H12a H 0.913(2) 0.7650(13) 0.6688(19) 0.0272(3) Uiso 1.000000 R
H12b H 0.898(2) 0.6774(15) 0.735(2) 0.035(5) Uiso 1.000000 .
C11 C 1.11134(15) 0.85350(9) 0.83454(14) 0.0190(3) Uani 1.000000 .
C12 C 1.04929(15) 0.75824(9) 0.84614(13) 0.0188(3) Uani 1.000000 .
O21 O 0.19864(11) 0.58085(6) 0.48901(10) 0.0223(2) Uani 1.000000 .
O22 O 0.49592(11) 0.60030(7) 0.69175(10) 0.0214(2) Uani 1.000000 .
O23 O 0.81794(11) 0.55166(6) 0.72369(10) 0.0215(2) Uani 1.000000 .
C21 C 0.10207(17) 0.59557(10) 0.35297(16) 0.0266(3) Uani 1.000000 .
H21a H 0.00553(17) 0.63200(10) 0.35612(16) 0.0319(4) Uiso 1.000000 R
H21b H 0.16550(17) 0.62935(10) 0.29903(16) 0.0319(4) Uiso 1.000000 R
C22 C 0.25162(17) 0.66483(9) 0.55480(15) 0.0233(3) Uani 1.000000 .
H22a H 0.31651(17) 0.69806(9) 0.50152(15) 0.0280(3) Uiso 1.000000 R
H22b H 0.15642(17) 0.70235(9) 0.55820(15) 0.0280(3) Uiso 1.000000 R
C23 C 0.35243(17) 0.64815(10) 0.69817(15) 0.0246(3) Uani 1.000000 .
H23a H 0.28959(17) 0.61230(10) 0.75025(15) 0.0295(4) Uiso 1.000000 R
H23b H 0.38178(17) 0.70647(10) 0.74626(15) 0.0295(4) Uiso 1.000000 R
C24 C 0.60319(17) 0.59144(11) 0.82481(14) 0.0252(3) Uani 1.000000 .
H24a H 0.65530(17) 0.65032(11) 0.85486(14) 0.0302(4) Uiso 1.000000 R
H24b H 0.54167(17) 0.57260(11) 0.89183(14) 0.0302(4) Uiso 1.000000 R
C25 C 0.73028(17) 0.52215(10) 0.81959(15) 0.0255(3) Uani 1.000000 .
H25a H 0.67856(17) 0.46302(10) 0.79067(15) 0.0306(4) Uiso 1.000000 R
H25b H 0.80498(17) 0.51497(10) 0.91177(15) 0.0306(4) Uiso 1.000000 R
C26 C 0.95047(17) 0.49427(10) 0.71486(15) 0.0264(3) Uani 1.000000 .
H26a H 1.01802(17) 0.52598(10) 0.66232(15) 0.0316(4) Uiso 1.000000 R
H26b H 1.01868(17) 0.48330(10) 0.80873(15) 0.0316(4) Uiso 1.000000 R

loop_
_atom_site_aniso_label
_atom_site_aniso_U_11
_atom_site_aniso_U_22
_atom_site_aniso_U_33
_atom_site_aniso_U_12
_atom_site_aniso_U_13
_atom_site_aniso_U_23
S11 0.02451(19) 0.02016(19) 0.02423(19) -0.00136(12) 0.00984(13) 0.00004(11)
S12 0.0266(2) 0.01997(19) 0.02559(19) -0.00077(12) 0.00079(14) 0.00348(12)
N11 0.0288(6) 0.0182(6) 0.0241(6) -0.0046(5) 0.0083(5) -0.0010(4)
N12 0.0215(6) 0.0191(6) 0.0257(6) -0.0035(5) 0.0026(5) 0.0009(5)
C11 0.0137(5) 0.0177(6) 0.0245(6) 0.0012(5) 0.0028(5) 0.0004(5)
C12 0.0152(6) 0.0178(6) 0.0243(6) 0.0006(5) 0.0066(5) -0.0016(5)
O21 0.0211(5) 0.0180(5) 0.0268(5) 0.0009(4) 0.0038(4) -0.0012(4)
O22 0.0187(5) 0.0231(5) 0.0226(5) 0.0022(4) 0.0058(4) -0.0017(4)
O23 0.0179(4) 0.0201(5) 0.0262(5) -0.0008(4) 0.0049(4) 0.0007(4)
C21 0.0227(7) 0.0237(7) 0.0304(7) 0.0039(5) 0.0012(6) 0.0014(6)
C22 0.0198(6) 0.0177(6) 0.0332(7) 0.0014(5) 0.0079(5) -0.0033(5)
C23 0.0209(6) 0.0237(7) 0.0309(7) 0.0006(5) 0.0099(6) -0.0066(5)
C24 0.0227(7) 0.0305(7) 0.0219(6) -0.0035(6) 0.0048(5) -0.0025(5)
C25 0.0214(6) 0.0278(7) 0.0260(7) -0.0022(5) 0.0035(5) 0.0056(6)
C26 0.0175(6) 0.0269(7) 0.0320(7) 0.0014(5) 0.0011(5) -0.0019(6)

loop_
_atom_type_symbol
_atom_type_scat_dispersion_real
_atom_type_scat_dispersion_imag
_atom_type_scat_Cromer_Mann_a1
_atom_type_scat_Cromer_Mann_a2
_atom_type_scat_Cromer_Mann_a3
_atom_type_scat_Cromer_Mann_a4
_atom_type_scat_Cromer_Mann_b1
_atom_type_scat_Cromer_Mann_b2
_atom_type_scat_Cromer_Mann_b3
_atom_type_scat_Cromer_Mann_b4
_atom_type_scat_Cromer_Mann_c
_atom_type_scat_source
_atom_type_scat_dispersion_source
C 0.01788 0.00908 2.31000 1.02000 1.58860 0.86500 20.84390 10.20750 0.56870 51.65120 0.21560 'International Tables Volume C Table 6.1.1.4 (pp. 500-502)' 'Brennan, Cowan, Rev. Sci. Instrum., 1992, 63, 850'
H 0.00000 0.00000 0.49300 0.32291 0.14019 0.04081 10.51090 26.12570 3.14236 57.79970 0.00304 'International Tables Volume C Table 6.1.1.4 (pp. 500-502)' 'Brennan, Cowan, Rev. Sci. Instrum., 1992, 63, 850'
N 0.03110 0.01806 12.21260 3.13220 2.01250 1.16630 0.00570 9.89330 28.99750 0.58260 -11.52900 'International Tables Volume C Table 6.1.1.4 (pp. 500-502)' 'Brennan, Cowan, Rev. Sci. Instrum., 1992, 63, 850'
O 0.04960 0.03234 3.04850 2.28680 1.54630 0.86700 13.27710 5.70110 0.32390 32.90890 0.25080 'International Tables Volume C Table 6.1.1.4 (pp. 500-502)' 'Brennan, Cowan, Rev. Sci. Instrum., 1992, 63, 850'
S 0.33376 0.55840 6.90530 5.20340 1.43790 1.58630 1.46790 22.21510 0.25360 56.17200 0.86690 'International Tables Volume C Table 6.1.1.4 (pp. 500-502)' 'Brennan, Cowan, Rev. Sci. Instrum., 1992, 63, 850'

loop_
_exptl_crystal_face_index_h
_exptl_crystal_face_index_k
_exptl_crystal_face_index_l
_exptl_crystal_face_perp_dist
1 9 1 0.1091
3 -4 -5 0.0700
0 -9 -3 0.0879
-4 -3 5 0.0887
-3 6 5 0.0834
5 4 0 0.0885
1 -6 5 0.0708
-2 -7 4 0.0712
-5 -5 1 0.1078
0 7 -5 0.1002
-5 4 3 0.1206
1 3 -6 0.0977
-5 5 0 0.1247
0 5 6 0.0531

loop_
_geom_angle_atom_site_label_1
_geom_angle_atom_site_label_2
_geom_angle_atom_site_label_3
_geom_angle
_geom_angle_site_symmetry_1
_geom_angle_site_symmetry_3
_geom_angle_publ_flag
H11b N11 H11a 120.0 . . ?
C11 N11 H11a 120.0 . . ?
C11 N11 H11b 120.0 . . ?
H12b N12 H12a 120.4(18) . . ?
C12 N12 H12a 118.3(12) . . ?
C12 N12 H12b 121.2(13) . . ?
N11 C11 S11 125.29(11) . . ?
C12 C11 S11 119.37(10) . . ?
C12 C11 N11 115.33(12) . . ?
N12 C12 S12 123.63(11) . . ?
C11 C12 S12 121.70(9) . . ?
C11 C12 N12 114.67(12) . . ?
C22 O21 C21 110.58(11) . . ?
C24 O22 C23 111.08(10) . . ?
C26 O23 C25 114.40(11) . . ?
H21a C21 O21 109.78(7) . . ?
H21b C21 O21 109.78(7) . . ?
H21b C21 H21a 108.2 . . ?
C26 C21 O21 109.48(12) 3_666 . ?
C26 C21 H21a 109.78(8) 3_666 . ?
C26 C21 H21b 109.78(8) 3_666 . ?
H22a C22 O21 109.68(7) . . ?
H22b C22 O21 109.68(7) . . ?
H22b C22 H22a 108.2 . . ?
C23 C22 O21 109.90(11) . . ?
C23 C22 H22a 109.68(8) . . ?
C23 C22 H22b 109.68(7) . . ?
C22 C23 O22 109.26(11) . . ?
H23a C23 O22 109.83(7) . . ?
H23a C23 C22 109.83(8) . . ?
H23b C23 O22 109.83(7) . . ?
H23b C23 C22 109.83(8) . . ?
H23b C23 H23a 108.3 . . ?
H24a C24 O22 109.83(7) . . ?
H24b C24 O22 109.83(7) . . ?
H24b C24 H24a 108.3 . . ?
C25 C24 O22 109.26(11) . . ?
C25 C24 H24a 109.83(8) . . ?
C25 C24 H24b 109.83(8) . . ?
C24 C25 O23 108.51(11) . . ?
H25a C25 O23 109.99(7) . . ?
H25a C25 C24 109.99(8) . . ?
H25b C25 O23 109.99(7) . . ?
H25b C25 C24 109.99(8) . . ?
H25b C25 H25a 108.4 . . ?
C21 C26 O23 113.59(11) 3_666 . ?
H26a C26 O23 108.85(7) . . ?
H26a C26 C21 108.85(8) . 3_666 ?
H26b C26 O23 108.85(7) . . ?
H26b C26 C21 108.85(8) . 3_666 ?
H26b C26 H26a 107.7 . . ?

loop_
_geom_bond_atom_site_label_1
_geom_bond_atom_site_label_2
_geom_bond_distance
_geom_bond_site_symmetry_2
_geom_bond_publ_flag
S11 C11 1.6713(14) . ?
S12 C12 1.6680(13) . ?
N11 H11a 0.8800 . ?
N11 H11b 0.8800 . ?
N11 C11 1.3104(18) . ?
N12 H12a 0.84(2) . ?
N12 H12b 0.86(2) . ?
N12 C12 1.3165(17) . ?
C11 C12 1.5197(18) . ?
O21 C21 1.4252(17) . ?
O21 C22 1.4267(16) . ?
O22 C23 1.4273(16) . ?
O22 C24 1.4248(16) . ?
O23 C25 1.4256(16) . ?
O23 C26 1.4324(17) . ?
C21 H21a 0.9900 . ?
C21 H21b 0.9900 . ?
C21 C26 1.510(2) 3_666 ?
C22 H22a 0.9900 . ?
C22 H22b 0.9900 . ?
C22 C23 1.502(2) . ?
C23 H23a 0.9900 . ?
C23 H23b 0.9900 . ?
C24 H24a 0.9900 . ?
C24 H24b 0.9900 . ?
C24 C25 1.501(2) . ?
C25 H25a 0.9900 . ?
C25 H25b 0.9900 . ?
C26 H26a 0.9900 . ?
C26 H26b 0.9900 . ?

loop_
_geom_torsion_atom_site_label_1
_geom_torsion_atom_site_label_2
_geom_torsion_atom_site_label_3
_geom_torsion_atom_site_label_4
_geom_torsion
_geom_torsion_site_symmetry_1
_geom_torsion_site_symmetry_2
_geom_torsion_site_symmetry_3
_geom_torsion_site_symmetry_4
_geom_torsion_publ_flag
S11 C11 C12 S12 139.51(7) . . . . ?
S11 C11 C12 N12 -40.71(11) . . . . ?
S12 C12 C11 N11 -40.71(12) . . . . ?
N11 C11 C12 N12 139.07(12) . . . . ?
O21 C21 C26 O23 -59.36(12) . . 3_666 3_666 ?
O21 C22 C23 O22 63.98(11) . . . . ?
O22 C24 C25 O23 60.19(12) . . . . ?

loop_
_exptl_oxdiff_crystal_face_indexfrac_h
_exptl_oxdiff_crystal_face_indexfrac_k
_exptl_oxdiff_crystal_face_indexfrac_l
_exptl_oxdiff_crystal_face_x
_exptl_oxdiff_crystal_face_y
_exptl_oxdiff_crystal_face_z
1.1230 9.2347 0.8316 -0.1539 -0.6402 0.7526
3.2212 -4.2403 -5.2531 0.2239 0.9367 0.2692
0.4010 -8.7389 -2.6950 0.2057 0.8576 -0.4714
-4.2276 -3.2329 4.7073 -0.1034 -0.4354 -0.8943
-2.5424 5.9155 4.7846 -0.2324 -0.9711 -0.0545
4.9626 3.7773 -0.2021 0.5911 -0.1404 0.7943
0.6344 -6.1781 4.5904 0.7723 -0.1856 -0.6076
-1.6519 -7.2151 4.1962 0.4264 -0.1032 -0.8986
-4.8405 -4.5374 0.7883 -0.4873 0.1155 -0.8655
-0.0512 6.5765 -4.5827 -0.6981 0.1680 0.6961
-4.8470 3.7488 3.1859 -0.6380 -0.6738 -0.3728
0.7368 2.9649 -6.1630 -0.5572 0.5872 0.5871
-4.5794 4.8777 -0.1330 -0.9378 -0.3312 -0.1041
-0.3532 4.7112 5.5944 0.2326 -0.9716 0.0424
